data_7721160
loop_
_publ_author_name
'Xia, Cheng-Cai'
'Fang, Li'
'Wang, Mengli'
'Yan, Xin'
'Wang, Wen-Zheng'

_publ_section_title
;
 Solvent-Directed Assembly of Ln and Ln-Co Complexes Based on a
 Pyridyl-Triazolyl Functionalized Nitronyl Nitroxide Radical: In Situ
 Reduction from NIT to IM and Magnetic Properties
;
_journal_name_full 'Dalton Transactions'
_journal_paper_doi 10.1039/D6DT01257D
_journal_year 2026
_chemical_formula_moiety 'C39 H22 Co F30 N6 O11 Yb, 0.5[], 0.25[], 0.25[]'
_chemical_formula_sum 'C39 H22 Co F30 N6 O11 Yb'
_chemical_formula_weight 1552.59
_space_group_crystal_system monoclinic
_space_group_IT_number 14
_space_group_name_Hall '-P 2yn'
_space_group_name_H-M_alt 'P 1 21/n 1'
_atom_sites_solution_hydrogens geom
_atom_sites_solution_primary iterative
_audit_creation_date 2024-01-06
_audit_creation_method
;
Olex2 1.5-alpha
(compiled 2023.11.24 svn.r209d9fb2 for OlexSys, GUI svn.r6869)
;
_audit_update_record
;
2024-01-13 deposited with the CCDC.	2026-06-18 downloaded from the CCDC.
;
_cell_angle_alpha 90
_cell_angle_beta 103.091(2)
_cell_angle_gamma 90
_cell_formula_units_Z 4
_cell_length_a 16.6573(9)
_cell_length_b 24.9721(12)
_cell_length_c 16.9386(9)
_cell_measurement_reflns_used 9934
_cell_measurement_temperature 193
_cell_measurement_theta_max 27.44
_cell_measurement_theta_min 2.54
_cell_volume 6862.8(6)
_computing_molecular_graphics 'Olex2 1.5-alpha (Dolomanov et al., 2009)'
_computing_publication_material 'Olex2 1.5-alpha (Dolomanov et al., 2009)'
_computing_structure_refinement 'SHELXL 2018/3 (Sheldrick, 2015)'
_computing_structure_solution 'olex2.solve 1.5-alpha (Bourhis et al., 2015)'
_diffrn_ambient_temperature 193
_diffrn_measured_fraction_theta_full 0.994
_diffrn_measured_fraction_theta_max 0.993
_diffrn_measurement_device_type 'Bruker APEX-II CCD'
_diffrn_measurement_method '\f and \w scans'
_diffrn_radiation_type MoK\a
_diffrn_radiation_wavelength 0.71073
_diffrn_reflns_av_R_equivalents 0.0585
_diffrn_reflns_av_unetI/netI 0.0591
_diffrn_reflns_Laue_measured_fraction_full 0.994
_diffrn_reflns_Laue_measured_fraction_max 0.993
_diffrn_reflns_limit_h_max 21
_diffrn_reflns_limit_h_min -21
_diffrn_reflns_limit_k_max 32
_diffrn_reflns_limit_k_min -32
_diffrn_reflns_limit_l_max 22
_diffrn_reflns_limit_l_min -14
_diffrn_reflns_number 57613
_diffrn_reflns_point_group_measured_fraction_full 0.994
_diffrn_reflns_point_group_measured_fraction_max 0.993
_diffrn_reflns_theta_full 25.242
_diffrn_reflns_theta_max 27.538
_diffrn_reflns_theta_min 2.045
_diffrn_standards_number 0
_exptl_absorpt_coefficient_mu 1.725
_exptl_absorpt_correction_type none
_exptl_crystal_colour 'metallic light brown'
_exptl_crystal_colour_lustre metallic
_exptl_crystal_colour_modifier light
_exptl_crystal_colour_primary brown
_exptl_crystal_density_diffrn 1.503
_exptl_crystal_description block
_exptl_crystal_F_000 3012
_exptl_crystal_size_max 0.04
_exptl_crystal_size_mid 0.02
_exptl_crystal_size_min 0.02
_refine_diff_density_max 2.791
_refine_diff_density_min -1.813
_refine_diff_density_rms 0.132
_refine_ls_extinction_method none
_refine_ls_goodness_of_fit_ref 1.034
_refine_ls_hydrogen_treatment constr
_refine_ls_matrix_type full
_refine_ls_number_parameters 797
_refine_ls_number_reflns 15715
_refine_ls_number_restraints 45
_refine_ls_restrained_S_all 1.060
_refine_ls_R_factor_all 0.0953
_refine_ls_R_factor_gt 0.0676
_refine_ls_shift/su_max 0.001
_refine_ls_shift/su_mean 0.000
_refine_ls_structure_factor_coef Fsqd
_refine_ls_weighting_details 'w=1/[\s^2^(Fo^2^)+(0.0894P)^2^+25.4794P] where P=(Fo^2^+2Fc^2^)/3'
_refine_ls_weighting_scheme calc
_refine_ls_wR_factor_gt 0.1735
_refine_ls_wR_factor_ref 0.1918
_reflns_Friedel_coverage 0.000
_reflns_number_gt 11005
_reflns_number_total 15715
_reflns_threshold_expression 'I > 2\s(I)'
_cod_data_source_file d6dt01257d2.cif
_cod_data_source_block 6YbCo
_cod_database_code 7721160
_shelx_shelxl_version_number 2018/3
_shelx_space_group_comment
;
The symmetry employed for this shelxl refinement is uniquely defined
by the following loop, which should always be used as a source of
symmetry information in preference to the above space-group names.
They are only intended as comments.
;
_shelx_estimated_absorpt_t_max 0.966
_shelx_estimated_absorpt_t_min 0.934
_olex2_refinement_description
;
1. Fixed Uiso
 At 1.2 times of:
  All C(H) groups
 At 1.5 times of:
  All C(H,H,H) groups
2. Restrained distances
 F1-F2 \\sim F2-F3 \\sim F3-F1
 with sigma of 0.02
 F1-C02P \\sim F2-C02P \\sim F3-C02P
 with sigma of 0.02
3. Rigid bond restraints
 C00V, C00Q
 with sigma for 1-2 distances of 0.001 and sigma for 1-3 distances of 0.001
 F3, C02P
 with sigma for 1-2 distances of 0.001 and sigma for 1-3 distances of 0.001
 N3
 with sigma for 1-2 distances of 0.001 and sigma for 1-3 distances of 0.001
 N3, N2
 with sigma for 1-2 distances of 0.001 and sigma for 1-3 distances of 0.001
4. Uiso/Uaniso restraints and constraints
Uanis(F02N) \\sim Ueq, Uanis(F02M) \\sim Ueq, Uanis(F02B) \\sim Ueq, Uanis(F2)
\\sim Ueq, Uanis(C02P) \\sim Ueq: with sigma of 0.01 and sigma for terminal
atoms of 0.02
Uanis(F3) \\sim Ueq, Uanis(F2) \\sim Ueq: with sigma of 0.01 and sigma for
terminal atoms of 0.02
5.a Aromatic/amide H refined with riding coordinates:
 C00N(H00N), C00O(H00O), C00V(H00V), C010(H010), C013(H013), C014(H014),
 C017(H017), C01U(H01U), C022(H022), C024(H024)
5.b Idealised Me refined as rotating group:
 C01H(H01A,H01B,H01C), C01Q(H01D,H01E,H01F), C01V(H01G,H01H,H01I), C027(H02A,
 H02B,H02C)
;
_platon_squeeze_void_probe_radius 1.20
_olex2_submission_special_instructions 'No special instructions were received'

loop_
_space_group_symop_operation_xyz
'x, y, z'
'-x+1/2, y+1/2, -z+1/2'
'-x, -y, -z'
'x-1/2, -y-1/2, z-1/2'

loop_
_atom_site_label
_atom_site_type_symbol
_atom_site_fract_x
_atom_site_fract_y
_atom_site_fract_z
_atom_site_U_iso_or_equiv
_atom_site_adp_type
_atom_site_occupancy
_atom_site_site_symmetry_order
_atom_site_calc_flag
_atom_site_refinement_flags_posn
_atom_site_refinement_flags_adp
_atom_site_refinement_flags_occupancy
_atom_site_disorder_assembly
_atom_site_disorder_group
Yb1 Yb 0.28164(2) 0.21448(2) 0.63978(2) 0.04022(11) Uani 1 1 d . . . . .
Co1 Co 0.70986(5) 0.35075(4) 0.74826(5) 0.0428(2) Uani 1 1 d . . . . .
O6 O 0.3794(3) 0.24518(18) 0.5724(3) 0.0415(10) Uani 1 1 d . . . . .
O8 O 0.4044(3) 0.2028(2) 0.7290(3) 0.0467(12) Uani 1 1 d . . . . .
O7 O 0.2639(3) 0.2429(2) 0.7655(3) 0.0511(12) Uani 1 1 d . . . . .
O1 O 0.7175(3) 0.27062(19) 0.7234(3) 0.0525(13) Uani 1 1 d . . . . .
O5 O 0.2702(3) 0.3030(2) 0.6420(3) 0.0486(12) Uani 1 1 d . . . . .
N1 N 0.5794(3) 0.3482(2) 0.7500(3) 0.0391(12) Uani 1 1 d . . . . .
O11 O 0.3398(3) 0.1409(2) 0.5881(3) 0.0506(12) Uani 1 1 d . . . . .
O3 O 0.7092(3) 0.4311(2) 0.7685(3) 0.0578(13) Uani 1 1 d . . . . .
O4 O 0.8365(3) 0.3542(2) 0.7743(3) 0.0559(13) Uani 1 1 d . . . . .
O2 O 0.6996(3) 0.3626(2) 0.6274(3) 0.0534(12) Uani 1 1 d . . . . .
O10 O 0.1425(3) 0.2223(2) 0.6242(3) 0.0602(15) Uani 1 1 d . . . . .
F00E F 0.4519(4) 0.2411(3) 0.4463(3) 0.0934(19) Uani 1 1 d . . . . .
N2 N 0.6303(3) 0.3190(2) 0.8807(3) 0.0395(11) Uani 1 1 d . U . . .
O9 O 0.2455(4) 0.1386(2) 0.6991(3) 0.0642(15) Uani 1 1 d . . . . .
N3 N 0.7074(3) 0.3263(2) 0.8662(3) 0.0434(12) Uani 1 1 d . U . . .
F00I F 0.6116(3) 0.2021(3) 0.8064(4) 0.104(2) Uani 1 1 d . . . . .
F00J F 0.4950(5) 0.3099(2) 0.5122(4) 0.100(2) Uani 1 1 d . . . . .
F00K F 0.2967(4) 0.2810(3) 0.9126(4) 0.101(2) Uani 1 1 d . . . . .
F00L F 0.8082(4) 0.1764(2) 0.6219(5) 0.101(2) Uani 1 1 d . . . . .
N4 N 0.7169(3) 0.2974(2) 0.9929(4) 0.0468(14) Uani 1 1 d . . . . .
C00N C 0.5155(4) 0.3603(3) 0.6875(4) 0.0432(15) Uani 1 1 d . . . . .
H00N H 0.526770 0.374144 0.638847 0.052 Uiso 1 1 calc R U . . .
C00O C 0.4822(4) 0.3213(3) 0.8280(4) 0.0464(16) Uani 1 1 d . . . . .
H00O H 0.473071 0.307654 0.877510 0.056 Uiso 1 1 calc R U . . .
F00P F 0.5175(4) 0.1934(3) 0.8626(3) 0.108(2) Uani 1 1 d . . . . .
C00Q C 0.4343(4) 0.3533(3) 0.6921(4) 0.0417(14) Uani 1 1 d . U . . .
F00R F 0.5441(5) 0.1299(2) 0.7927(5) 0.140(4) Uani 1 1 d . . . . .
N5 N 0.2938(4) 0.3446(2) 0.6058(4) 0.0516(16) Uani 1 1 d . . . . .
C00T C 0.5612(4) 0.3302(3) 0.8173(4) 0.0427(15) Uani 1 1 d . . . . .
F00U F 0.1711(5) 0.2809(4) 0.9150(4) 0.133(3) Uani 1 1 d . . . . .
C00V C 0.4171(4) 0.3333(3) 0.7633(4) 0.0468(15) Uani 1 1 d . U . . .
H00V H 0.361720 0.327927 0.767562 0.056 Uiso 1 1 calc R U . . .
F00W F 0.7025(4) 0.1650(2) 0.6687(6) 0.134(3) Uani 1 1 d . . . . .
N6 N 0.3671(4) 0.4137(3) 0.5794(4) 0.0625(19) Uani 1 1 d . . . . .
F00Y F 0.5703(4) 0.2416(4) 0.5241(4) 0.123(3) Uani 1 1 d . . . . .
F00Z F 0.7621(7) 0.4071(3) 0.5141(5) 0.149(4) Uani 1 1 d . . . . .
C010 C 0.6370(4) 0.3016(3) 0.9561(4) 0.0438(15) Uani 1 1 d . . . . .
H010 H 0.592120 0.293431 0.980114 0.053 Uiso 1 1 calc R U . . .
C011 C 0.4558(4) 0.2384(3) 0.5855(4) 0.0423(15) Uani 1 1 d . . . . .
C012 C 0.7490(4) 0.2535(3) 0.6691(5) 0.0486(17) Uani 1 1 d . . . . .
C013 C 0.7570(4) 0.3124(3) 0.9349(4) 0.0465(17) Uani 1 1 d . . . . .
H013 H 0.815355 0.312721 0.943280 0.056 Uiso 1 1 calc R U . . .
C014 C 0.7632(5) 0.2809(3) 0.6039(5) 0.0501(17) Uani 1 1 d . . . . .
H014 H 0.793247 0.263788 0.569625 0.060 Uiso 1 1 calc R U . . .
F015 F 0.2206(6) 0.3423(3) 0.8547(4) 0.144(4) Uani 1 1 d . . . . .
C1 C 0.3663(4) 0.3692(3) 0.6247(4) 0.0469(17) Uani 1 1 d . . . . .
C017 C 0.5079(4) 0.2184(3) 0.6563(4) 0.0488(17) Uani 1 1 d . . . . .
H017 H 0.565419 0.215742 0.659355 0.059 Uiso 1 1 calc R U . . .
C018 C 0.5376(5) 0.1803(4) 0.7956(5) 0.057(2) Uani 1 1 d . . . . .
F019 F 0.9961(4) 0.3465(4) 0.8460(7) 0.180(5) Uani 1 1 d . . . . .
C01A C 0.4945(5) 0.2569(3) 0.5173(5) 0.0533(18) Uani 1 1 d . . . . .
F01B F 0.8008(6) 0.3356(3) 0.4764(5) 0.156(4) Uani 1 1 d . . . . .
F01C F 0.8173(5) 0.1821(3) 0.7459(5) 0.129(3) Uani 1 1 d . . . . .
F1 F -0.0418(4) 0.2502(4) 0.6733(6) 0.157(4) Uani 1 1 d D . . . .
F01E F 0.9889(5) 0.3691(4) 0.7293(7) 0.160(4) Uani 1 1 d . . . . .
C01F C 0.2319(5) 0.3785(3) 0.5499(5) 0.058(2) Uani 1 1 d . . . . .
C01G C 0.4770(4) 0.2025(3) 0.7211(4) 0.0462(17) Uani 1 1 d . . . . .
C01H C 0.1700(5) 0.3445(4) 0.4935(5) 0.074(3) Uani 1 1 d . . . . .
H01A H 0.132353 0.367569 0.455263 0.110 Uiso 1 1 calc R U . . .
H01B H 0.138559 0.323439 0.524895 0.110 Uiso 1 1 calc R U . . .
H01C H 0.198680 0.320343 0.463525 0.110 Uiso 1 1 calc R U . . .
C01I C 0.2905(5) 0.4123(3) 0.5112(5) 0.059(2) Uani 1 1 d . . . . .
C01J C 0.7714(6) 0.4616(3) 0.7784(5) 0.064(2) Uani 1 1 d . . . . .
C01K C 0.8785(5) 0.3956(4) 0.7842(5) 0.064(2) Uani 1 1 d . . . . .
C01L C 0.2042(5) 0.2598(4) 0.7885(5) 0.060(2) Uani 1 1 d . . . . .
C01M C 0.3544(6) 0.0940(4) 0.6087(5) 0.068(2) Uani 1 1 d . . . . .
C01N C 0.7353(5) 0.3329(3) 0.5858(5) 0.0543(18) Uani 1 1 d . . . . .
F01O F 0.6827(7) 0.5349(3) 0.7419(8) 0.190(5) Uani 1 1 d . . . . .
F01P F 1.0164(4) 0.4272(4) 0.8152(8) 0.181(5) Uani 1 1 d . . . . .
C01Q C 0.1887(6) 0.4096(4) 0.6054(7) 0.083(3) Uani 1 1 d . . . . .
H01D H 0.145067 0.431788 0.572686 0.125 Uiso 1 1 calc R U . . .
H01E H 0.228763 0.432609 0.641308 0.125 Uiso 1 1 calc R U . . .
H01F H 0.164605 0.384507 0.638006 0.125 Uiso 1 1 calc R U . . .
C01R C 0.2235(6) 0.2903(5) 0.8704(5) 0.072(3) Uani 1 1 d . . . . .
F01S F 0.6758(6) 0.3532(5) 0.4518(5) 0.172(4) Uani 1 1 d . . . . .
C01T C 0.2711(7) 0.0920(4) 0.7077(6) 0.077(3) Uani 1 1 d . . . . .
C01U C 0.8523(6) 0.4484(3) 0.7846(6) 0.070(2) Uani 1 1 d . . . . .
H01U H 0.891930 0.476312 0.789369 0.084 Uiso 1 1 calc R U . . .
C01V C 0.3145(6) 0.3836(4) 0.4393(6) 0.080(3) Uani 1 1 d . . . . .
H01G H 0.356694 0.404579 0.421091 0.121 Uiso 1 1 calc R U . . .
H01H H 0.265780 0.380073 0.394690 0.121 Uiso 1 1 calc R U . . .
H01I H 0.336367 0.348009 0.456459 0.121 Uiso 1 1 calc R U . . .
C01W C 0.7719(6) 0.1933(4) 0.6770(7) 0.069(2) Uani 1 1 d . . . . .
F01X F 0.7470(10) 0.5336(3) 0.8552(6) 0.222(7) Uani 1 1 d . . . . .
C01Y C 0.0987(5) 0.2391(5) 0.6693(6) 0.079(3) Uani 1 1 d . . . . .
C01Z C 0.9715(6) 0.3848(5) 0.7988(10) 0.095(4) Uani 1 1 d . . . . .
C020 C 0.4061(10) 0.0641(5) 0.5645(9) 0.106(4) Uani 1 1 d . . . . .
C021 C 0.7438(8) 0.3580(5) 0.5067(7) 0.089(3) Uani 1 1 d . . . . .
C022 C 0.3230(8) 0.0673(4) 0.6698(6) 0.091(3) Uani 1 1 d . . . . .
H022 H 0.339199 0.031372 0.683802 0.109 Uiso 1 1 calc R U . . .
F2 F -0.0165(5) 0.2064(5) 0.5830(7) 0.222(6) Uani 1 1 d D U . . .
C024 C 0.1224(5) 0.2568(5) 0.7474(6) 0.088(3) Uani 1 1 d . . . . .
H024 H 0.081113 0.267512 0.774648 0.106 Uiso 1 1 calc R U . . .
F026 F 0.2692(9) 0.0720(5) 0.8394(5) 0.210(6) Uani 1 1 d . . . . .
C027 C 0.2597(7) 0.4686(4) 0.4879(7) 0.099(4) Uani 1 1 d . . . . .
H02A H 0.245552 0.486184 0.534596 0.149 Uiso 1 1 calc R U . . .
H02B H 0.210782 0.466853 0.443156 0.149 Uiso 1 1 calc R U . . .
H02C H 0.303003 0.489087 0.470713 0.149 Uiso 1 1 calc R U . . .
C028 C 0.7516(9) 0.5207(4) 0.7871(9) 0.095(4) Uani 1 1 d . . . . .
F029 F 0.2399(10) 0.0093(4) 0.7611(7) 0.221(7) Uani 1 1 d . . . . .
F02A F 0.8041(7) 0.5525(3) 0.7656(9) 0.196(6) Uani 1 1 d . . . . .
F02B F 0.4097(10) 0.0144(4) 0.5726(9) 0.233(6) Uani 1 1 d . U . . .
F02C F 0.1557(9) 0.0695(6) 0.7584(10) 0.232(8) Uani 1 1 d . . . . .
C02D C 0.2334(15) 0.0602(6) 0.7676(10) 0.138(7) Uani 1 1 d . . . . .
F3 F -0.0038(8) 0.2845(6) 0.5799(9) 0.260(7) Uani 1 1 d D U . . .
F02M F 0.3873(9) 0.0687(6) 0.4894(7) 0.231(6) Uani 1 1 d . U . . .
F02N F 0.4783(8) 0.0792(7) 0.5775(11) 0.253(7) Uani 1 1 d . U . . .
C02P C 0.0068(10) 0.2428(5) 0.6262(9) 0.131(5) Uani 1 1 d D U . . .

loop_
_atom_site_aniso_label
_atom_site_aniso_U_11
_atom_site_aniso_U_22
_atom_site_aniso_U_33
_atom_site_aniso_U_23
_atom_site_aniso_U_13
_atom_site_aniso_U_12
Yb1 0.02401(15) 0.05781(19) 0.03323(15) -0.00008(13) -0.00528(9) 0.00021(12)
Co1 0.0341(5) 0.0470(5) 0.0407(5) 0.0002(4) -0.0050(4) 0.0000(4)
O6 0.024(2) 0.056(3) 0.039(2) 0.001(2) -0.0051(17) 0.0023(19)
O8 0.028(2) 0.074(3) 0.032(2) 0.002(2) -0.0067(18) 0.002(2)
O7 0.037(3) 0.076(3) 0.039(3) -0.001(2) 0.007(2) 0.002(2)
O1 0.056(3) 0.046(3) 0.051(3) 0.005(2) 0.004(2) 0.002(2)
O5 0.032(3) 0.055(3) 0.052(3) -0.001(2) -0.006(2) 0.002(2)
N1 0.028(3) 0.046(3) 0.035(3) -0.003(2) -0.010(2) 0.002(2)
O11 0.051(3) 0.054(3) 0.041(3) 0.000(2) -0.001(2) 0.008(2)
O3 0.051(3) 0.058(3) 0.059(3) -0.007(3) 0.003(2) -0.001(3)
O4 0.037(3) 0.058(3) 0.066(3) 0.000(3) -0.003(2) -0.006(2)
O2 0.057(3) 0.056(3) 0.044(3) 0.000(2) 0.004(2) 0.008(2)
O10 0.021(2) 0.103(4) 0.055(3) -0.011(3) 0.005(2) 0.001(2)
F00E 0.086(4) 0.153(5) 0.042(3) -0.019(3) 0.017(3) -0.043(4)
N2 0.031(2) 0.047(3) 0.035(3) -0.003(2) -0.005(2) -0.002(2)
O9 0.060(4) 0.072(4) 0.058(3) 0.002(3) 0.007(3) -0.014(3)
N3 0.032(2) 0.056(3) 0.037(3) 0.000(2) -0.003(2) 0.002(2)
F00I 0.044(3) 0.163(6) 0.081(4) 0.048(4) -0.035(3) -0.020(3)
F00J 0.140(6) 0.086(4) 0.086(4) 0.008(3) 0.053(4) -0.025(4)
F00K 0.075(4) 0.162(6) 0.058(3) -0.030(4) -0.003(3) 0.011(4)
F00L 0.096(5) 0.066(3) 0.156(6) -0.009(4) 0.060(4) 0.017(3)
N4 0.024(3) 0.061(4) 0.046(3) 0.003(3) -0.012(2) 0.003(2)
C00N 0.038(4) 0.046(3) 0.036(3) 0.005(3) -0.011(3) 0.004(3)
C00O 0.038(4) 0.061(4) 0.035(3) -0.006(3) -0.005(3) 0.003(3)
F00P 0.084(4) 0.188(7) 0.042(3) 0.019(3) -0.007(3) 0.050(4)
C00Q 0.032(3) 0.044(3) 0.041(3) -0.005(3) -0.009(2) 0.002(3)
F00R 0.171(7) 0.071(4) 0.123(6) 0.010(4) -0.086(5) 0.021(4)
N5 0.037(3) 0.049(3) 0.054(3) 0.012(3) -0.022(3) 0.001(2)
C00T 0.033(3) 0.051(4) 0.034(3) -0.007(3) -0.012(3) 0.005(3)
F00U 0.081(5) 0.260(10) 0.067(4) -0.032(5) 0.038(4) -0.013(5)
C00V 0.030(3) 0.063(4) 0.040(3) -0.004(3) -0.008(2) 0.004(3)
F00W 0.088(5) 0.045(3) 0.287(11) -0.008(4) 0.083(6) -0.008(3)
N6 0.056(4) 0.050(3) 0.064(4) 0.005(3) -0.025(3) 0.005(3)
F00Y 0.062(4) 0.225(8) 0.093(5) 0.061(5) 0.040(3) 0.042(5)
F00Z 0.258(11) 0.077(4) 0.151(7) 0.032(4) 0.131(8) 0.015(5)
C010 0.031(3) 0.059(4) 0.034(3) -0.001(3) -0.008(2) 0.001(3)
C011 0.034(4) 0.051(4) 0.039(3) -0.004(3) 0.002(3) 0.000(3)
C012 0.030(3) 0.047(4) 0.065(5) -0.004(3) 0.001(3) -0.004(3)
C013 0.030(3) 0.059(4) 0.039(3) 0.005(3) -0.016(3) -0.002(3)
C014 0.042(4) 0.061(4) 0.050(4) -0.003(4) 0.016(3) 0.005(3)
F015 0.237(11) 0.091(5) 0.090(5) -0.031(4) 0.004(6) 0.007(5)
C1 0.038(4) 0.044(4) 0.048(4) -0.003(3) -0.013(3) 0.009(3)
C017 0.021(3) 0.069(5) 0.051(4) 0.005(4) -0.003(3) 0.006(3)
C018 0.038(4) 0.079(6) 0.045(4) 0.010(4) -0.008(3) 0.005(4)
F019 0.050(4) 0.213(9) 0.255(12) 0.132(9) -0.014(5) 0.004(5)
C01A 0.041(4) 0.068(5) 0.048(4) -0.005(4) 0.004(3) 0.001(3)
F01B 0.222(10) 0.130(6) 0.170(8) 0.070(5) 0.159(8) 0.081(6)
F01C 0.163(7) 0.097(5) 0.113(6) 0.027(4) -0.001(5) 0.067(5)
F1 0.035(3) 0.252(10) 0.190(9) -0.077(8) 0.038(4) -0.006(5)
F01E 0.084(6) 0.203(10) 0.202(11) 0.003(8) 0.053(6) 0.005(6)
C01F 0.042(4) 0.053(4) 0.061(5) 0.001(4) -0.024(3) 0.007(3)
C01G 0.026(3) 0.064(4) 0.039(3) -0.006(3) -0.014(3) 0.003(3)
C01H 0.052(5) 0.073(5) 0.071(6) -0.004(4) -0.037(4) 0.002(4)
C01I 0.050(4) 0.052(4) 0.057(5) 0.008(4) -0.022(3) 0.005(3)
C01J 0.081(6) 0.053(4) 0.053(5) 0.002(4) 0.003(4) 0.000(4)
C01K 0.045(5) 0.075(6) 0.063(5) 0.008(4) -0.008(4) -0.010(4)
C01L 0.053(5) 0.076(5) 0.050(4) 0.003(4) 0.011(4) -0.001(4)
C01M 0.078(6) 0.062(5) 0.057(5) 0.004(4) -0.001(4) 0.018(4)
C01N 0.038(4) 0.065(5) 0.057(4) -0.001(4) 0.003(3) 0.002(3)
F01O 0.209(11) 0.068(5) 0.254(13) 0.001(6) -0.033(10) 0.037(6)
F01P 0.053(4) 0.140(7) 0.332(14) -0.046(8) 0.006(6) -0.038(4)
C01Q 0.049(5) 0.085(6) 0.103(8) -0.011(6) -0.008(5) 0.030(5)
C01R 0.067(6) 0.108(8) 0.042(4) -0.013(5) 0.014(4) 0.001(5)
F01S 0.147(8) 0.280(13) 0.074(5) 0.070(6) -0.009(5) -0.014(8)
C01T 0.104(8) 0.066(6) 0.052(5) 0.009(4) -0.001(5) -0.012(5)
C01U 0.063(6) 0.060(5) 0.078(6) -0.001(4) -0.001(4) -0.024(4)
C01V 0.075(6) 0.091(7) 0.061(5) 0.017(5) -0.016(5) 0.011(5)
C01W 0.063(6) 0.057(5) 0.096(7) 0.005(5) 0.038(5) 0.014(4)
F01X 0.48(2) 0.077(5) 0.112(7) -0.011(5) 0.065(10) 0.078(8)
C01Y 0.035(4) 0.120(8) 0.082(7) -0.029(6) 0.014(4) -0.007(5)
C01Z 0.042(5) 0.101(8) 0.136(11) 0.017(8) 0.008(6) -0.019(5)
C020 0.130(12) 0.089(8) 0.095(9) -0.011(7) 0.016(8) 0.036(8)
C021 0.100(9) 0.086(7) 0.090(8) 0.030(6) 0.042(7) 0.026(6)
C022 0.136(10) 0.056(5) 0.073(7) 0.017(5) 0.009(7) 0.018(6)
F2 0.051(4) 0.310(12) 0.282(12) -0.199(10) -0.012(6) 0.006(6)
C024 0.036(5) 0.145(10) 0.085(7) -0.039(7) 0.019(4) 0.002(5)
F026 0.333(17) 0.236(12) 0.062(5) 0.011(6) 0.047(7) -0.081(11)
C027 0.093(8) 0.061(5) 0.113(9) 0.034(6) -0.042(6) -0.002(5)
C028 0.119(10) 0.055(6) 0.101(9) 0.004(6) 0.005(8) -0.008(6)
F029 0.43(2) 0.102(7) 0.162(9) 0.034(6) 0.130(11) -0.041(9)
F02A 0.199(11) 0.067(4) 0.360(17) -0.003(7) 0.142(11) -0.024(5)
F02B 0.360(15) 0.121(7) 0.267(12) 0.023(7) 0.175(11) 0.105(9)
F02C 0.215(14) 0.219(14) 0.296(18) 0.128(12) 0.130(14) -0.034(11)
C02D 0.23(2) 0.085(9) 0.097(11) 0.025(8) 0.043(13) -0.017(12)
F3 0.119(8) 0.352(14) 0.270(13) 0.126(10) -0.035(9) 0.035(9)
F02M 0.294(13) 0.274(12) 0.138(8) -0.018(8) 0.074(9) 0.171(10)
F02N 0.144(9) 0.315(14) 0.319(15) -0.165(12) 0.092(10) 0.007(9)
C02P 0.090(8) 0.168(8) 0.133(8) -0.049(6) 0.021(7) 0.002(7)

loop_
_atom_type_symbol
_atom_type_description
_atom_type_scat_dispersion_real
_atom_type_scat_dispersion_imag
_atom_type_scat_source
C C 0.0033 0.0016 'International Tables Vol C Tables 4.2.6.8 and 6.1.1.4'
H H 0.0000 0.0000 'International Tables Vol C Tables 4.2.6.8 and 6.1.1.4'
Co Co 0.3494 0.9721 'International Tables Vol C Tables 4.2.6.8 and 6.1.1.4'
F F 0.0171 0.0103 'International Tables Vol C Tables 4.2.6.8 and 6.1.1.4'
N N 0.0061 0.0033 'International Tables Vol C Tables 4.2.6.8 and 6.1.1.4'
O O 0.0106 0.0060 'International Tables Vol C Tables 4.2.6.8 and 6.1.1.4'
Yb Yb -0.3850 5.5486 'International Tables Vol C Tables 4.2.6.8 and 6.1.1.4'

loop_
_geom_angle_atom_site_label_1
_geom_angle_atom_site_label_2
_geom_angle_atom_site_label_3
_geom_angle
_geom_angle_site_symmetry_1
_geom_angle_site_symmetry_3
_geom_angle_publ_flag
O6 Yb1 O7 126.77(17) . . ?
O6 Yb1 O11 71.25(17) . . ?
O6 Yb1 N4 75.01(17) . 4_565 ?
O8 Yb1 O6 75.12(16) . . ?
O8 Yb1 O7 73.22(17) . . ?
O8 Yb1 O11 76.19(17) . . ?
O8 Yb1 O10 145.75(19) . . ?
O8 Yb1 O9 83.59(19) . . ?
O8 Yb1 N4 140.31(19) . 4_565 ?
O7 Yb1 O11 137.03(17) . . ?
O7 Yb1 N4 146.46(18) . 4_565 ?
O5 Yb1 O6 75.64(18) . . ?
O5 Yb1 O8 100.62(17) . . ?
O5 Yb1 O7 69.62(19) . . ?
O5 Yb1 O11 146.45(19) . . ?
O5 Yb1 O10 80.05(19) . . ?
O5 Yb1 O9 141.7(2) . . ?
O5 Yb1 N4 96.65(18) . 4_565 ?
O11 Yb1 N4 69.84(18) . 4_565 ?
O10 Yb1 O6 136.28(18) . . ?
O10 Yb1 O7 75.12(18) . . ?
O10 Yb1 O11 121.40(19) . . ?
O10 Yb1 O9 76.1(2) . . ?
O10 Yb1 N4 72.4(2) . 4_565 ?
O9 Yb1 O6 140.64(19) . . ?
O9 Yb1 O7 75.5(2) . . ?
O9 Yb1 O11 71.7(2) . . ?
O9 Yb1 N4 104.0(2) . 4_565 ?
O1 Co1 N1 94.7(2) . . ?
O1 Co1 O4 88.7(2) . . ?
O1 Co1 N3 85.8(2) . . ?
O3 Co1 O1 175.7(2) . . ?
O3 Co1 N1 89.0(2) . . ?
O3 Co1 O4 88.1(2) . . ?
O3 Co1 O2 91.4(2) . . ?
O3 Co1 N3 97.2(2) . . ?
O4 Co1 N1 167.2(2) . . ?
O4 Co1 N3 92.8(2) . . ?
O2 Co1 O1 86.0(2) . . ?
O2 Co1 N1 99.3(2) . . ?
O2 Co1 O4 93.3(2) . . ?
O2 Co1 N3 169.7(2) . . ?
N3 Co1 N1 75.2(2) . . ?
C011 O6 Yb1 131.7(4) . . ?
C01G O8 Yb1 132.8(4) . . ?
C01L O7 Yb1 132.7(5) . . ?
C012 O1 Co1 123.2(5) . . ?
N5 O5 Yb1 138.2(5) . . ?
C00N N1 Co1 126.3(5) . . ?
C00T N1 Co1 116.4(4) . . ?
C00T N1 C00N 117.1(6) . . ?
C01M O11 Yb1 135.6(6) . . ?
C01J O3 Co1 125.4(6) . . ?
C01K O4 Co1 125.8(6) . . ?
C01N O2 Co1 122.2(5) . . ?
C01Y O10 Yb1 133.0(6) . . ?
N3 N2 C00T 118.1(5) . . ?
C010 N2 N3 109.7(5) . . ?
C010 N2 C00T 132.2(6) . . ?
C01T O9 Yb1 135.5(7) . . ?
N2 N3 Co1 115.5(4) . . ?
C013 N3 Co1 141.0(5) . . ?
C013 N3 N2 103.5(6) . . ?
C010 N4 Yb1 129.2(5) . 4_666 ?
C010 N4 C013 104.0(6) . . ?
C013 N4 Yb1 125.6(4) . 4_666 ?
N1 C00N H00N 118.9 . . ?
N1 C00N C00Q 122.2(6) . . ?
C00Q C00N H00N 118.9 . . ?
C00T C00O H00O 121.4 . . ?
C00T C00O C00V 117.3(7) . . ?
C00V C00O H00O 121.4 . . ?
C00N C00Q C00V 119.4(6) . . ?
C00N C00Q C1 120.8(7) . . ?
C00V C00Q C1 119.7(6) . . ?
O5 N5 C1 127.4(5) . . ?
O5 N5 C01F 120.6(6) . . ?
C1 N5 C01F 110.5(6) . . ?
N1 C00T N2 114.6(6) . . ?
N1 C00T C00O 125.2(6) . . ?
C00O C00T N2 120.1(6) . . ?
C00O C00V C00Q 118.8(7) . . ?
C00O C00V H00V 120.6 . . ?
C00Q C00V H00V 120.6 . . ?
C1 N6 C01I 107.4(6) . . ?
N2 C010 N4 109.3(6) . . ?
N2 C010 H010 125.4 . . ?
N4 C010 H010 125.4 . . ?
O6 C011 C017 127.3(7) . . ?
O6 C011 C01A 114.4(6) . . ?
C017 C011 C01A 118.2(6) . . ?
O1 C012 C014 127.5(7) . . ?
O1 C012 C01W 114.2(7) . . ?
C014 C012 C01W 118.2(7) . . ?
N3 C013 N4 113.6(6) . . ?
N3 C013 H013 123.2 . . ?
N4 C013 H013 123.2 . . ?
C012 C014 H014 118.7 . . ?
C012 C014 C01N 122.5(7) . . ?
C01N C014 H014 118.7 . . ?
N5 C1 C00Q 124.1(6) . . ?
N5 C1 N6 111.7(6) . . ?
N6 C1 C00Q 124.0(6) . . ?
C011 C017 H017 119.5 . . ?
C01G C017 C011 121.0(6) . . ?
C01G C017 H017 119.5 . . ?
F00I C018 C01G 112.6(7) . . ?
F00P C018 F00I 101.0(7) . . ?
F00P C018 C01G 112.2(7) . . ?
F00R C018 F00I 109.3(8) . . ?
F00R C018 F00P 109.1(8) . . ?
F00R C018 C01G 112.0(7) . . ?
F00E C01A F00J 104.5(7) . . ?
F00E C01A C011 111.9(6) . . ?
F00J C01A C011 111.4(6) . . ?
F00Y C01A F00E 107.7(7) . . ?
F00Y C01A F00J 106.1(8) . . ?
F00Y C01A C011 114.6(7) . . ?
N5 C01F C01H 111.1(6) . . ?
N5 C01F C01I 99.6(6) . . ?
N5 C01F C01Q 104.6(7) . . ?
C01H C01F C01I 116.7(8) . . ?
C01H C01F C01Q 109.3(8) . . ?
C01Q C01F C01I 114.5(7) . . ?
O8 C01G C017 129.2(6) . . ?
O8 C01G C018 112.9(7) . . ?
C017 C01G C018 117.9(6) . . ?
C01F C01H H01A 109.5 . . ?
C01F C01H H01B 109.5 . . ?
C01F C01H H01C 109.5 . . ?
H01A C01H H01B 109.5 . . ?
H01A C01H H01C 109.5 . . ?
H01B C01H H01C 109.5 . . ?
N6 C01I C01F 101.1(6) . . ?
N6 C01I C01V 106.7(7) . . ?
N6 C01I C027 110.8(7) . . ?
C01V C01I C01F 112.5(7) . . ?
C027 C01I C01F 114.1(8) . . ?
C027 C01I C01V 110.9(8) . . ?
O3 C01J C01U 128.9(8) . . ?
O3 C01J C028 114.0(9) . . ?
C01U C01J C028 117.1(9) . . ?
O4 C01K C01U 128.6(8) . . ?
O4 C01K C01Z 113.1(8) . . ?
C01U C01K C01Z 118.2(8) . . ?
O7 C01L C01R 115.9(7) . . ?
O7 C01L C024 126.8(8) . . ?
C024 C01L C01R 117.2(8) . . ?
O11 C01M C020 116.2(10) . . ?
O11 C01M C022 124.7(9) . . ?
C022 C01M C020 119.0(10) . . ?
O2 C01N C014 127.0(8) . . ?
O2 C01N C021 113.6(7) . . ?
C014 C01N C021 119.3(8) . . ?
C01F C01Q H01D 109.5 . . ?
C01F C01Q H01E 109.5 . . ?
C01F C01Q H01F 109.5 . . ?
H01D C01Q H01E 109.5 . . ?
H01D C01Q H01F 109.5 . . ?
H01E C01Q H01F 109.5 . . ?
F00K C01R F00U 108.7(8) . . ?
F00K C01R F015 106.0(9) . . ?
F00K C01R C01L 112.7(8) . . ?
F00U C01R F015 107.2(9) . . ?
F00U C01R C01L 113.6(8) . . ?
F015 C01R C01L 108.1(7) . . ?
O9 C01T C022 128.4(10) . . ?
O9 C01T C02D 112.5(12) . . ?
C022 C01T C02D 119.1(11) . . ?
C01J C01U C01K 122.2(8) . . ?
C01J C01U H01U 118.9 . . ?
C01K C01U H01U 118.9 . . ?
C01I C01V H01G 109.5 . . ?
C01I C01V H01H 109.5 . . ?
C01I C01V H01I 109.5 . . ?
H01G C01V H01H 109.5 . . ?
H01G C01V H01I 109.5 . . ?
H01H C01V H01I 109.5 . . ?
F00L C01W F00W 106.8(9) . . ?
F00L C01W C012 113.6(8) . . ?
F00W C01W C012 108.3(7) . . ?
F01C C01W F00L 108.3(8) . . ?
F01C C01W F00W 107.5(9) . . ?
F01C C01W C012 112.1(8) . . ?
O10 C01Y C024 128.5(8) . . ?
O10 C01Y C02P 112.8(9) . . ?
C024 C01Y C02P 118.5(9) . . ?
F019 C01Z F01E 103.6(13) . . ?
F019 C01Z C01K 114.2(10) . . ?
F019 C01Z F01P 113.5(12) . . ?
F01E C01Z C01K 108.8(10) . . ?
F01P C01Z F01E 101.5(11) . . ?
F01P C01Z C01K 113.8(11) . . ?
F02B C020 C01M 118.0(14) . . ?
F02M C020 C01M 115.7(12) . . ?
F02M C020 F02B 101.5(14) . . ?
F02N C020 C01M 114.5(13) . . ?
F02N C020 F02B 105.4(15) . . ?
F02N C020 F02M 99.4(17) . . ?
F00Z C021 F01B 105.9(11) . . ?
F00Z C021 C01N 112.6(10) . . ?
F00Z C021 F01S 108.2(11) . . ?
F01B C021 C01N 113.1(9) . . ?
F01S C021 F01B 105.9(12) . . ?
F01S C021 C01N 110.7(10) . . ?
C01M C022 H022 119.5 . . ?
C01T C022 C01M 121.0(9) . . ?
C01T C022 H022 119.5 . . ?
C01L C024 H024 118.6 . . ?
C01Y C024 C01L 122.8(8) . . ?
C01Y C024 H024 118.6 . . ?
C01I C027 H02A 109.5 . . ?
C01I C027 H02B 109.5 . . ?
C01I C027 H02C 109.5 . . ?
H02A C027 H02B 109.5 . . ?
H02A C027 H02C 109.5 . . ?
H02B C027 H02C 109.5 . . ?
F01O C028 C01J 113.3(10) . . ?
F01O C028 F02A 103.4(12) . . ?
F01X C028 C01J 114.2(10) . . ?
F01X C028 F01O 104.7(15) . . ?
F01X C028 F02A 107.2(12) . . ?
F02A C028 C01J 113.1(12) . . ?
F026 C02D C01T 110.0(16) . . ?
F026 C02D F029 106.4(16) . . ?
F026 C02D F02C 108.5(19) . . ?
F029 C02D C01T 113.5(15) . . ?
F029 C02D F02C 105.8(19) . . ?
F02C C02D C01T 112.2(14) . . ?
F1 C02P C01Y 114.6(11) . . ?
F1 C02P F3 104.1(12) . . ?
F2 C02P F1 109.6(12) . . ?
F2 C02P C01Y 113.6(12) . . ?
F2 C02P F3 105.3(13) . . ?
F3 C02P C01Y 108.7(12) . . ?

loop_
_geom_bond_atom_site_label_1
_geom_bond_atom_site_label_2
_geom_bond_distance
_geom_bond_site_symmetry_2
_geom_bond_publ_flag
Yb1 O6 2.321(5) . ?
Yb1 O8 2.269(4) . ?
Yb1 O7 2.325(5) . ?
Yb1 O5 2.220(5) . ?
Yb1 O11 2.337(5) . ?
Yb1 O10 2.281(5) . ?
Yb1 O9 2.289(6) . ?
Yb1 N4 2.495(6) 4_565 ?
Co1 O1 2.055(5) . ?
Co1 N1 2.180(5) . ?
Co1 O3 2.037(5) . ?
Co1 O4 2.056(5) . ?
Co1 O2 2.038(5) . ?
Co1 N3 2.098(6) . ?
O6 C011 1.253(8) . ?
O8 C01G 1.247(8) . ?
O7 C01L 1.224(10) . ?
O1 C012 1.234(9) . ?
O5 N5 1.311(8) . ?
N1 C00N 1.355(7) . ?
N1 C00T 1.323(9) . ?
O11 C01M 1.232(9) . ?
O3 C01J 1.266(10) . ?
O4 C01K 1.238(9) . ?
O2 C01N 1.261(9) . ?
O10 C01Y 1.242(10) . ?
F00E C01A 1.311(9) . ?
N2 N3 1.373(7) . ?
N2 C00T 1.413(7) . ?
N2 C010 1.330(8) . ?
O9 C01T 1.237(11) . ?
N3 C013 1.313(7) . ?
F00I C018 1.322(9) . ?
F00J C01A 1.328(10) . ?
F00K C01R 1.288(11) . ?
F00L C01W 1.291(11) . ?
N4 C010 1.341(8) . ?
N4 C013 1.359(10) . ?
C00N H00N 0.9500 . ?
C00N C00Q 1.384(10) . ?
C00O H00O 0.9500 . ?
C00O C00T 1.386(10) . ?
C00O C00V 1.389(8) . ?
F00P C018 1.294(10) . ?
C00Q C00V 1.394(10) . ?
C00Q C1 1.470(8) . ?
F00R C018 1.265(10) . ?
N5 C1 1.328(9) . ?
N5 C01F 1.495(8) . ?
F00U C01R 1.299(11) . ?
C00V H00V 0.9500 . ?
F00W C01W 1.334(11) . ?
N6 C1 1.351(10) . ?
N6 C01I 1.515(8) . ?
F00Y C01A 1.300(9) . ?
F00Z C021 1.261(13) . ?
C010 H010 0.9500 . ?
C011 C017 1.404(9) . ?
C011 C01A 1.515(10) . ?
C012 C014 1.364(11) . ?
C012 C01W 1.549(11) . ?
C013 H013 0.9500 . ?
C014 H014 0.9500 . ?
C014 C01N 1.390(10) . ?
F015 C01R 1.323(12) . ?
C017 H017 0.9500 . ?
C017 C01G 1.373(11) . ?
C018 C01G 1.530(9) . ?
F019 C01Z 1.253(13) . ?
F01B C021 1.303(12) . ?
F01C C01W 1.270(12) . ?
F1 C02P 1.271(12) . ?
F01E C01Z 1.334(16) . ?
C01F C01H 1.499(10) . ?
C01F C01I 1.545(12) . ?
C01F C01Q 1.520(13) . ?
C01H H01A 0.9800 . ?
C01H H01B 0.9800 . ?
C01H H01C 0.9800 . ?
C01I C01V 1.542(13) . ?
C01I C027 1.517(11) . ?
C01J C01U 1.369(13) . ?
C01J C028 1.525(14) . ?
C01K C01U 1.389(12) . ?
C01K C01Z 1.536(13) . ?
C01L C01R 1.551(12) . ?
C01L C024 1.384(12) . ?
C01M C020 1.467(16) . ?
C01M C022 1.427(14) . ?
C01N C021 1.515(13) . ?
F01O C028 1.278(15) . ?
F01P C01Z 1.292(12) . ?
C01Q H01D 0.9800 . ?
C01Q H01E 0.9800 . ?
C01Q H01F 0.9800 . ?
F01S C021 1.298(15) . ?
C01T C022 1.338(15) . ?
C01T C02D 1.531(18) . ?
C01U H01U 0.9500 . ?
C01V H01G 0.9800 . ?
C01V H01H 0.9800 . ?
C01V H01I 0.9800 . ?
F01X C028 1.216(15) . ?
C01Y C024 1.366(13) . ?
C01Y C02P 1.542(18) . ?
C020 F02B 1.247(15) . ?
C020 F02M 1.245(16) . ?
C020 F02N 1.232(18) . ?
C022 H022 0.9500 . ?
F2 C02P 1.176(11) . ?
C024 H024 0.9500 . ?
F026 C02D 1.263(19) . ?
C027 H02A 0.9800 . ?
C027 H02B 0.9800 . ?
C027 H02C 0.9800 . ?
C028 F02A 1.294(15) . ?
F029 C02D 1.282(18) . ?
F02C C02D 1.29(2) . ?
F3 C02P 1.291(13) . ?

loop_
_geom_torsion_atom_site_label_1
_geom_torsion_atom_site_label_2
_geom_torsion_atom_site_label_3
_geom_torsion_atom_site_label_4
_geom_torsion
_geom_torsion_site_symmetry_1
_geom_torsion_site_symmetry_2
_geom_torsion_site_symmetry_3
_geom_torsion_site_symmetry_4
_geom_torsion_publ_flag
Yb1 O6 C011 C017 -14.3(11) . . . . ?
Yb1 O6 C011 C01A 168.9(4) . . . . ?
Yb1 O8 C01G C017 12.5(12) . . . . ?
Yb1 O8 C01G C018 -166.7(5) . . . . ?
Yb1 O7 C01L C01R -162.1(6) . . . . ?
Yb1 O7 C01L C024 14.5(15) . . . . ?
Yb1 O5 N5 C1 -83.0(9) . . . . ?
Yb1 O5 N5 C01F 112.9(7) . . . . ?
Yb1 O11 C01M C020 -169.3(8) . . . . ?
Yb1 O11 C01M C022 12.5(14) . . . . ?
Yb1 O10 C01Y C024 -3.1(19) . . . . ?
Yb1 O10 C01Y C02P 172.6(7) . . . . ?
Yb1 O9 C01T C022 -14.0(17) . . . . ?
Yb1 O9 C01T C02D 168.8(10) . . . . ?
Yb1 N4 C010 N2 166.5(4) 4_666 . . . ?
Yb1 N4 C013 N3 -166.9(5) 4_666 . . . ?
Co1 O1 C012 C014 -19.2(11) . . . . ?
Co1 O1 C012 C01W 162.6(5) . . . . ?
Co1 N1 C00N C00Q 174.5(5) . . . . ?
Co1 N1 C00T N2 4.6(7) . . . . ?
Co1 N1 C00T C00O -174.4(5) . . . . ?
Co1 O3 C01J C01U -5.9(13) . . . . ?
Co1 O3 C01J C028 176.3(7) . . . . ?
Co1 O4 C01K C01U 3.7(14) . . . . ?
Co1 O4 C01K C01Z -177.2(7) . . . . ?
Co1 O2 C01N C014 21.7(11) . . . . ?
Co1 O2 C01N C021 -160.8(7) . . . . ?
Co1 N3 C013 N4 -177.1(5) . . . . ?
O6 C011 C017 C01G 1.3(12) . . . . ?
O6 C011 C01A F00E -45.5(9) . . . . ?
O6 C011 C01A F00J 71.1(8) . . . . ?
O6 C011 C01A F00Y -168.5(7) . . . . ?
O7 C01L C01R F00K -17.8(13) . . . . ?
O7 C01L C01R F00U -142.0(9) . . . . ?
O7 C01L C01R F015 99.0(10) . . . . ?
O7 C01L C024 C01Y -7.7(19) . . . . ?
O1 C012 C014 C01N -6.6(13) . . . . ?
O1 C012 C01W F00L -177.0(8) . . . . ?
O1 C012 C01W F00W 64.6(11) . . . . ?
O1 C012 C01W F01C -53.9(10) . . . . ?
O5 N5 C1 C00Q -0.3(12) . . . . ?
O5 N5 C1 N6 -174.5(7) . . . . ?
O5 N5 C01F C01H -44.9(11) . . . . ?
O5 N5 C01F C01I -168.5(6) . . . . ?
O5 N5 C01F C01Q 72.9(9) . . . . ?
N1 C00N C00Q C00V 0.3(10) . . . . ?
N1 C00N C00Q C1 177.1(6) . . . . ?
O11 C01M C020 F02B -166.9(14) . . . . ?
O11 C01M C020 F02M -47(2) . . . . ?
O11 C01M C020 F02N 68.3(18) . . . . ?
O11 C01M C022 C01T 2.7(17) . . . . ?
O3 C01J C01U C01K -3.0(16) . . . . ?
O3 C01J C028 F01O -37.1(16) . . . . ?
O3 C01J C028 F01X 82.6(15) . . . . ?
O3 C01J C028 F02A -154.4(11) . . . . ?
O4 C01K C01U C01J 4.3(16) . . . . ?
O4 C01K C01Z F019 -42.6(17) . . . . ?
O4 C01K C01Z F01E 72.5(12) . . . . ?
O4 C01K C01Z F01P -175.2(11) . . . . ?
O2 C01N C021 F00Z 40.1(13) . . . . ?
O2 C01N C021 F01B 160.2(10) . . . . ?
O2 C01N C021 F01S -81.2(12) . . . . ?
O10 C01Y C024 C01L 2(2) . . . . ?
O10 C01Y C02P F1 167.8(11) . . . . ?
O10 C01Y C02P F2 40.6(16) . . . . ?
O10 C01Y C02P F3 -76.2(14) . . . . ?
N2 N3 C013 N4 -0.8(8) . . . . ?
O9 C01T C022 C01M -2.2(19) . . . . ?
O9 C01T C02D F026 -79.3(19) . . . . ?
O9 C01T C02D F029 161.5(16) . . . . ?
O9 C01T C02D F02C 42(2) . . . . ?
N3 N2 C00T N1 -1.8(8) . . . . ?
N3 N2 C00T C00O 177.3(6) . . . . ?
N3 N2 C010 N4 0.6(8) . . . . ?
F00I C018 C01G O8 -149.1(7) . . . . ?
F00I C018 C01G C017 31.6(11) . . . . ?
C00N N1 C00T N2 -179.0(5) . . . . ?
C00N N1 C00T C00O 2.0(10) . . . . ?
C00N C00Q C00V C00O 0.4(10) . . . . ?
C00N C00Q C1 N5 148.4(7) . . . . ?
C00N C00Q C1 N6 -38.2(11) . . . . ?
F00P C018 C01G O8 -35.9(10) . . . . ?
F00P C018 C01G C017 144.8(8) . . . . ?
F00R C018 C01G O8 87.3(9) . . . . ?
F00R C018 C01G C017 -92.0(10) . . . . ?
N5 C01F C01I N6 -29.2(7) . . . . ?
N5 C01F C01I C01V 84.2(7) . . . . ?
N5 C01F C01I C027 -148.2(7) . . . . ?
C00T N1 C00N C00Q -1.5(9) . . . . ?
C00T N2 N3 Co1 -2.0(7) . . . . ?
C00T N2 N3 C013 -179.4(6) . . . . ?
C00T N2 C010 N4 -179.9(6) . . . . ?
C00T C00O C00V C00Q 0.0(10) . . . . ?
C00V C00O C00T N1 -1.3(11) . . . . ?
C00V C00O C00T N2 179.8(6) . . . . ?
C00V C00Q C1 N5 -34.9(11) . . . . ?
C00V C00Q C1 N6 138.5(8) . . . . ?
C010 N2 N3 Co1 177.6(4) . . . . ?
C010 N2 N3 C013 0.2(7) . . . . ?
C010 N2 C00T N1 178.7(7) . . . . ?
C010 N2 C00T C00O -2.2(11) . . . . ?
C010 N4 C013 N3 1.2(8) . . . . ?
C011 C017 C01G O8 -0.1(13) . . . . ?
C011 C017 C01G C018 179.1(7) . . . . ?
C012 C014 C01N O2 5.2(13) . . . . ?
C012 C014 C01N C021 -172.2(9) . . . . ?
C013 N4 C010 N2 -1.0(8) . . . . ?
C014 C012 C01W F00L 4.6(12) . . . . ?
C014 C012 C01W F00W -113.8(9) . . . . ?
C014 C012 C01W F01C 127.8(9) . . . . ?
C014 C01N C021 F00Z -142.2(10) . . . . ?
C014 C01N C021 F01B -22.1(15) . . . . ?
C014 C01N C021 F01S 96.5(11) . . . . ?
C1 C00Q C00V C00O -176.3(6) . . . . ?
C1 N5 C01F C01H 148.6(8) . . . . ?
C1 N5 C01F C01I 25.0(8) . . . . ?
C1 N5 C01F C01Q -93.7(8) . . . . ?
C1 N6 C01I C01F 26.6(8) . . . . ?
C1 N6 C01I C01V -91.2(8) . . . . ?
C1 N6 C01I C027 148.0(9) . . . . ?
C017 C011 C01A F00E 137.4(8) . . . . ?
C017 C011 C01A F00J -106.1(8) . . . . ?
C017 C011 C01A F00Y 14.4(11) . . . . ?
C01A C011 C017 C01G 178.0(7) . . . . ?
C01F N5 C1 C00Q 165.0(7) . . . . ?
C01F N5 C1 N6 -9.1(9) . . . . ?
C01H C01F C01I N6 -148.8(7) . . . . ?
C01H C01F C01I C01V -35.3(9) . . . . ?
C01H C01F C01I C027 92.2(9) . . . . ?
C01I N6 C1 C00Q 173.9(7) . . . . ?
C01I N6 C1 N5 -12.0(9) . . . . ?
C01Q C01F C01I N6 81.7(7) . . . . ?
C01Q C01F C01I C01V -164.8(6) . . . . ?
C01Q C01F C01I C027 -37.3(9) . . . . ?
C01R C01L C024 C01Y 168.8(11) . . . . ?
C01U C01J C028 F01O 144.8(12) . . . . ?
C01U C01J C028 F01X -95.4(16) . . . . ?
C01U C01J C028 F02A 27.5(16) . . . . ?
C01U C01K C01Z F019 136.6(12) . . . . ?
C01U C01K C01Z F01E -108.3(12) . . . . ?
C01U C01K C01Z F01P 4.1(18) . . . . ?
C01W C012 C014 C01N 171.5(8) . . . . ?
C01Z C01K C01U C01J -174.8(10) . . . . ?
C020 C01M C022 C01T -175.4(11) . . . . ?
C022 C01M C020 F02B 11(2) . . . . ?
C022 C01M C020 F02M 131.8(16) . . . . ?
C022 C01M C020 F02N -113.4(17) . . . . ?
C022 C01T C02D F026 103.2(17) . . . . ?
C022 C01T C02D F029 -16(2) . . . . ?
C022 C01T C02D F02C -135.9(16) . . . . ?
C024 C01L C01R F00K 165.3(10) . . . . ?
C024 C01L C01R F00U 41.0(14) . . . . ?
C024 C01L C01R F015 -77.9(12) . . . . ?
C024 C01Y C02P F1 -16.1(18) . . . . ?
C024 C01Y C02P F2 -143.2(14) . . . . ?
C024 C01Y C02P F3 99.9(15) . . . . ?
C028 C01J C01U C01K 174.7(10) . . . . ?
C02D C01T C022 C01M 174.9(12) . . . . ?
C02P C01Y C024 C01L -173.8(11) . . . . ?
